data_1502281
loop_
_publ_author_name
'Korovina, Nadezhda V.'
'Chang, Michael L.'
'Nguyen, Trang T.'
'Fernandez, Ramiro'
'Walker, Heather J.'
'Olmstead, Marilyn M.'
'Gherman, Benjamin F.'
'Spence, John D.'

_publ_section_title
;
 Syntheses and reactivity of naphthalenyl-substituted arenediynes.
;
_journal_issue 14
_journal_name_full 'Organic letters'
_journal_page_first 3660
_journal_page_last 3663
_journal_paper_doi 10.1021/ol201317w
_journal_volume 13
_journal_year 2011
_chemical_formula_moiety 'C60 H36, C H2 Cl2'
_chemical_formula_sum 'C61 H38 Cl2'
_chemical_formula_weight 841.81
_chemical_name_common 'Compound 5a'
_chemical_name_systematic
; 
 ? 
;
_space_group_IT_number 2
_symmetry_cell_setting triclinic
_symmetry_space_group_name_Hall '-P 1'
_symmetry_space_group_name_H-M 'P -1'
_atom_sites_solution_hydrogens geom
_atom_sites_solution_primary direct
_atom_sites_solution_secondary difmap
_audit_creation_method SHELXL-97
_cell_angle_alpha 115.647(2)
_cell_angle_beta 107.906(2)
_cell_angle_gamma 91.763(2)
_cell_formula_units_Z 2
_cell_length_a 10.0288(4)
_cell_length_b 15.9042(6)
_cell_length_c 15.9492(6)
_cell_measurement_reflns_used 9921
_cell_measurement_temperature 90(2)
_cell_measurement_theta_max 31.5
_cell_measurement_theta_min 2.75
_cell_volume 2142.01(15)
_computing_cell_refinement 'SAINT (Bruker, 2007)'
_computing_data_collection 'Apex2 (Bruker, 2007)'
_computing_data_reduction 'SAINT (Bruker, 2007)'
_computing_molecular_graphics 'SHELXTL 5.1, XP (Sheldrick, 1994)'
_computing_publication_material 'SHELXL97 (Sheldrick, 2008)'
_computing_structure_refinement 'SHELXL97 (Sheldrick, 2008)'
_computing_structure_solution 'SHELXS97 (Sheldrick, 2008)'
_diffrn_ambient_temperature 90(2)
_diffrn_detector_area_resol_mean 8.3
_diffrn_measured_fraction_theta_full 0.995
_diffrn_measured_fraction_theta_max 0.995
_diffrn_measurement_device_type 'Bruker SMART ApexII'
_diffrn_measurement_method \w
_diffrn_radiation_monochromator graphite
_diffrn_radiation_source 'fine-focus sealed tube'
_diffrn_radiation_type MoK\a
_diffrn_radiation_wavelength 0.71073
_diffrn_reflns_av_R_equivalents 0.0198
_diffrn_reflns_av_sigmaI/netI 0.0248
_diffrn_reflns_limit_h_max 13
_diffrn_reflns_limit_h_min -13
_diffrn_reflns_limit_k_max 22
_diffrn_reflns_limit_k_min -22
_diffrn_reflns_limit_l_max 22
_diffrn_reflns_limit_l_min -22
_diffrn_reflns_number 31783
_diffrn_reflns_theta_full 29.57
_diffrn_reflns_theta_max 29.57
_diffrn_reflns_theta_min 2.68
_exptl_absorpt_coefficient_mu 0.194
_exptl_absorpt_correction_T_max 0.983
_exptl_absorpt_correction_T_min 0.876
_exptl_absorpt_correction_type multi-scan
_exptl_absorpt_process_details 'SADABS (Sheldrick, 1996)'
_exptl_crystal_colour colorless
_exptl_crystal_density_diffrn 1.305
_exptl_crystal_density_method 'not measured'
_exptl_crystal_description needle
_exptl_crystal_F_000 876
_exptl_crystal_size_max 0.70
_exptl_crystal_size_mid 0.19
_exptl_crystal_size_min 0.09
_refine_diff_density_max 0.615
_refine_diff_density_min -0.686
_refine_diff_density_rms 0.055
_refine_ls_extinction_method none
_refine_ls_goodness_of_fit_ref 1.003
_refine_ls_hydrogen_treatment constr
_refine_ls_matrix_type full
_refine_ls_number_parameters 575
_refine_ls_number_reflns 11942
_refine_ls_number_restraints 0
_refine_ls_restrained_S_all 1.003
_refine_ls_R_factor_all 0.0585
_refine_ls_R_factor_gt 0.0462
_refine_ls_shift/su_max 0.006
_refine_ls_shift/su_mean 0.000
_refine_ls_structure_factor_coef Fsqd
_refine_ls_weighting_details 'calc w=1/[\s^2^(Fo^2^)+(0.0670P)^2^+1.0536P] where P=(Fo^2^+2Fc^2^)/3'
_refine_ls_weighting_scheme calc
_refine_ls_wR_factor_gt 0.1197
_refine_ls_wR_factor_ref 0.1284
_reflns_number_gt 9671
_reflns_number_total 11942
_reflns_threshold_expression I>2\s(I)
_cod_data_source_file ol201317w_si_003.cif
_cod_data_source_block mn1898
_cod_original_cell_volume 2142.01(14)
_cod_database_code 1502281

loop_
_symmetry_equiv_pos_as_xyz
'x, y, z'
'-x, -y, -z'

loop_
_atom_site_label
_atom_site_type_symbol
_atom_site_fract_x
_atom_site_fract_y
_atom_site_fract_z
_atom_site_U_iso_or_equiv
_atom_site_adp_type
_atom_site_occupancy
_atom_site_symmetry_multiplicity
_atom_site_calc_flag
_atom_site_refinement_flags
_atom_site_disorder_assembly
_atom_site_disorder_group
C1 C 0.22027(13) 0.00561(8) -0.01421(9) 0.0162(2) Uani 1 1 d . . .
C2 C 0.13448(15) -0.08399(9) -0.05663(10) 0.0208(3) Uani 1 1 d . . .
H2 H 0.1028 -0.1236 -0.1265 0.025 Uiso 1 1 calc R . .
C3 C 0.09546(14) -0.11536(9) 0.00272(10) 0.0214(3) Uani 1 1 d . . .
H3 H 0.0368 -0.1761 -0.0266 0.026 Uiso 1 1 calc R . .
C4 C 0.14213(14) -0.05800(9) 0.10487(10) 0.0196(2) Uani 1 1 d . . .
H4 H 0.1145 -0.0792 0.1454 0.024 Uiso 1 1 calc R . .
C5 C 0.22925(14) 0.03044(9) 0.14808(10) 0.0185(2) Uani 1 1 d . . .
H5 H 0.2626 0.0686 0.2183 0.022 Uiso 1 1 calc R . .
C6 C 0.26819(13) 0.06383(8) 0.08973(9) 0.0146(2) Uani 1 1 d . . .
C7 C 0.36242(13) 0.15680(8) 0.13435(9) 0.0142(2) Uani 1 1 d . . .
C8 C 0.34550(13) 0.24741(8) 0.16552(8) 0.0134(2) Uani 1 1 d . . .
C9 C 0.22488(13) 0.29754(8) 0.16979(9) 0.0144(2) Uani 1 1 d . . .
C10 C 0.18481(14) 0.34280(9) 0.11167(10) 0.0182(2) Uani 1 1 d . . .
H10 H 0.2393 0.3445 0.0729 0.022 Uiso 1 1 calc R . .
C11 C 0.06420(15) 0.38667(9) 0.10883(11) 0.0220(3) Uani 1 1 d . . .
H11 H 0.0382 0.4173 0.0682 0.026 Uiso 1 1 calc R . .
C12 C -0.01525(14) 0.38514(9) 0.16439(10) 0.0224(3) Uani 1 1 d . . .
H12 H -0.0985 0.4124 0.1598 0.027 Uiso 1 1 calc R . .
C13 C 0.02539(13) 0.34333(9) 0.22875(10) 0.0190(2) Uani 1 1 d . . .
C14 C -0.05181(15) 0.34518(10) 0.29060(11) 0.0254(3) Uani 1 1 d . . .
H14 H -0.1345 0.3730 0.2876 0.030 Uiso 1 1 calc R . .
C15 C -0.00793(16) 0.30716(11) 0.35446(11) 0.0277(3) Uani 1 1 d . . .
H15 H -0.0596 0.3096 0.3961 0.033 Uiso 1 1 calc R . .
C16 C 0.11298(16) 0.26452(11) 0.35888(10) 0.0246(3) Uani 1 1 d . . .
H16 H 0.1422 0.2381 0.4033 0.030 Uiso 1 1 calc R . .
C17 C 0.18919(14) 0.26080(9) 0.29958(9) 0.0181(2) Uani 1 1 d . . .
H17 H 0.2709 0.2319 0.3035 0.022 Uiso 1 1 calc R . .
C18 C 0.14761(13) 0.29955(8) 0.23249(9) 0.0156(2) Uani 1 1 d . . .
C19 C 0.52306(13) 0.17956(8) 0.15975(9) 0.0150(2) Uani 1 1 d . . .
H19 H 0.5511 0.1531 0.0996 0.018 Uiso 1 1 calc R . .
C20 C 0.60949(14) 0.15700(9) 0.23931(10) 0.0188(2) Uani 1 1 d . . .
H20 H 0.6277 0.0944 0.2207 0.023 Uiso 1 1 calc R . .
C21 C 0.66223(14) 0.22072(10) 0.33509(10) 0.0204(3) Uani 1 1 d . . .
H21 H 0.7121 0.2006 0.3821 0.024 Uiso 1 1 calc R . .
C22 C 0.64717(13) 0.32039(9) 0.37148(9) 0.0177(2) Uani 1 1 d . . .
C23 C 0.70847(15) 0.38445(11) 0.47312(10) 0.0234(3) Uani 1 1 d . . .
H23 H 0.7572 0.3621 0.5184 0.028 Uiso 1 1 calc R . .
C24 C 0.69946(16) 0.47976(11) 0.50888(10) 0.0266(3) Uani 1 1 d . . .
H24 H 0.7413 0.5222 0.5781 0.032 Uiso 1 1 calc R . .
C25 C 0.62917(16) 0.51270(10) 0.44313(10) 0.0249(3) Uani 1 1 d . . .
H25 H 0.6222 0.5779 0.4673 0.030 Uiso 1 1 calc R . .
C26 C 0.56855(14) 0.45057(9) 0.34163(10) 0.0194(2) Uani 1 1 d . . .
H26 H 0.5214 0.4738 0.2968 0.023 Uiso 1 1 calc R . .
C27 C 0.57643(13) 0.35461(8) 0.30523(9) 0.0145(2) Uani 1 1 d . . .
C28 C 0.50456(13) 0.28700(8) 0.19502(9) 0.0135(2) Uani 1 1 d . . .
C29 C 0.53276(13) 0.32521(8) 0.13211(9) 0.0150(2) Uani 1 1 d . . .
C30 C 0.55549(13) 0.35310(8) 0.07827(9) 0.0148(2) Uani 1 1 d . . .
C31 C 0.58822(12) 0.38651(8) 0.01521(9) 0.0132(2) Uani 1 1 d . . .
C32 C 0.67416(13) 0.47612(8) 0.05732(9) 0.0149(2) Uani 1 1 d . . .
H32 H 0.7081 0.5151 0.1274 0.018 Uiso 1 1 calc R . .
C33 C 0.71014(13) 0.50831(9) -0.00245(10) 0.0169(2) Uani 1 1 d . . .
H33 H 0.7685 0.5691 0.0266 0.020 Uiso 1 1 calc R . .
C34 C 0.66053(14) 0.45137(9) -0.10515(10) 0.0181(2) Uani 1 1 d . . .
H34 H 0.6852 0.4733 -0.1462 0.022 Uiso 1 1 calc R . .
C35 C 0.57486(14) 0.36240(9) -0.14768(9) 0.0178(2) Uani 1 1 d . . .
H35 H 0.5423 0.3237 -0.2178 0.021 Uiso 1 1 calc R . .
C36 C 0.53608(13) 0.32918(8) -0.08905(9) 0.0140(2) Uani 1 1 d . . .
C37 C 0.44635(13) 0.23427(8) -0.13425(9) 0.0147(2) Uani 1 1 d . . .
C38 C 0.49086(13) 0.13799(8) -0.15682(9) 0.0161(2) Uani 1 1 d . . .
H38 H 0.5496 0.1333 -0.0963 0.019 Uiso 1 1 calc R . .
C39 C 0.32540(13) 0.09610(8) -0.19486(9) 0.0150(2) Uani 1 1 d . . .
C40 C 0.30603(13) 0.19884(8) -0.17159(9) 0.0143(2) Uani 1 1 d . . .
C41 C 0.17425(13) 0.23739(8) -0.18718(9) 0.0152(2) Uani 1 1 d . . .
C42 C 0.08062(14) 0.22878(9) -0.14204(10) 0.0192(2) Uani 1 1 d . . .
H42 H 0.0987 0.1941 -0.1053 0.023 Uiso 1 1 calc R . .
C43 C -0.04151(15) 0.27086(10) -0.14978(11) 0.0236(3) Uani 1 1 d . . .
H43 H -0.1052 0.2638 -0.1188 0.028 Uiso 1 1 calc R . .
C44 C -0.06859(14) 0.32167(10) -0.20160(10) 0.0230(3) Uani 1 1 d . . .
H44 H -0.1488 0.3521 -0.2038 0.028 Uiso 1 1 calc R . .
C45 C 0.02143(14) 0.32966(9) -0.25208(9) 0.0191(2) Uani 1 1 d . . .
C46 C -0.00710(16) 0.37999(10) -0.30867(10) 0.0241(3) Uani 1 1 d . . .
H46 H -0.0864 0.4112 -0.3110 0.029 Uiso 1 1 calc R . .
C47 C 0.07775(17) 0.38429(10) -0.35986(11) 0.0269(3) Uani 1 1 d . . .
H47 H 0.0585 0.4195 -0.3961 0.032 Uiso 1 1 calc R . .
C48 C 0.19400(16) 0.33636(10) -0.35888(10) 0.0239(3) Uani 1 1 d . . .
H48 H 0.2509 0.3378 -0.3963 0.029 Uiso 1 1 calc R . .
C49 C 0.22552(14) 0.28767(9) -0.30441(9) 0.0184(2) Uani 1 1 d . . .
H49 H 0.3037 0.2554 -0.3048 0.022 Uiso 1 1 calc R . .
C50 C 0.14247(13) 0.28498(8) -0.24737(9) 0.0158(2) Uani 1 1 d . . .
C51 C 0.55536(14) 0.10912(9) -0.23586(10) 0.0194(2) Uani 1 1 d . . .
H51 H 0.6546 0.1307 -0.2166 0.023 Uiso 1 1 calc R . .
C52 C 0.47969(15) 0.05441(9) -0.33224(10) 0.0210(3) Uani 1 1 d . . .
H52 H 0.5255 0.0440 -0.3790 0.025 Uiso 1 1 calc R . .
C53 C 0.32990(14) 0.00975(9) -0.36956(10) 0.0185(2) Uani 1 1 d . . .
C54 C 0.26037(16) -0.05276(10) -0.47132(10) 0.0234(3) Uani 1 1 d . . .
H54 H 0.3101 -0.0629 -0.5158 0.028 Uiso 1 1 calc R . .
C55 C 0.12052(17) -0.09997(10) -0.50802(10) 0.0259(3) Uani 1 1 d . . .
H55 H 0.0747 -0.1417 -0.5771 0.031 Uiso 1 1 calc R . .
C56 C 0.04833(16) -0.08568(10) -0.44300(10) 0.0245(3) Uani 1 1 d . . .
H56 H -0.0472 -0.1182 -0.4675 0.029 Uiso 1 1 calc R . .
C57 C 0.11529(15) -0.02387(9) -0.34179(10) 0.0206(3) Uani 1 1 d . . .
H57 H 0.0650 -0.0147 -0.2978 0.025 Uiso 1 1 calc R . .
C58 C 0.25528(14) 0.02467(8) -0.30445(9) 0.0158(2) Uani 1 1 d . . .
C59 C 0.28775(14) 0.06468(8) -0.12970(9) 0.0172(2) Uani 1 1 d . . .
C60 C 0.25771(14) 0.03866(9) -0.07639(9) 0.0177(2) Uani 1 1 d . . .
Cl1 Cl 0.33220(7) 0.12553(5) 0.46342(6) 0.03683(16) Uani 0.80 1 d PG A 1
Cl2 Cl 0.59687(6) 0.26470(5) 0.60062(4) 0.04214(14) Uani 0.80 1 d PG A 1
C61 C 0.47649(18) 0.20223(17) 0.47702(5) 0.0285(4) Uani 0.80 1 d PG A 1
H61A H 0.4341 0.2537 0.4537 0.034 Uiso 0.80 1 d PG A 1
H61B H 0.5339 0.1597 0.4313 0.034 Uiso 0.80 1 d PG A 1
Cl1B Cl 0.3625(4) 0.1399(3) 0.4850(3) 0.0387(7) Uiso 0.20 1 d PG B 2
Cl2B Cl 0.5731(3) 0.3173(2) 0.6165(2) 0.0570(7) Uiso 0.20 1 d PG B 2
C61B C 0.4951(16) 0.2226(8) 0.4952(4) 0.056(4) Uiso 0.20 1 d PG B 2
H61C H 0.4462 0.2518 0.4456 0.067 Uiso 0.20 1 d PG B 2
H61D H 0.5785 0.1858 0.4751 0.067 Uiso 0.20 1 d PG B 2

loop_
_atom_site_aniso_label
_atom_site_aniso_U_11
_atom_site_aniso_U_22
_atom_site_aniso_U_33
_atom_site_aniso_U_23
_atom_site_aniso_U_13
_atom_site_aniso_U_12
C1 0.0175(6) 0.0131(5) 0.0175(6) 0.0074(5) 0.0054(5) 0.0013(4)
C2 0.0246(6) 0.0151(6) 0.0176(6) 0.0065(5) 0.0032(5) -0.0037(5)
C3 0.0210(6) 0.0163(6) 0.0239(6) 0.0106(5) 0.0030(5) -0.0035(5)
C4 0.0201(6) 0.0179(6) 0.0232(6) 0.0119(5) 0.0076(5) -0.0004(5)
C5 0.0224(6) 0.0151(5) 0.0173(6) 0.0069(5) 0.0075(5) 0.0002(5)
C6 0.0146(5) 0.0118(5) 0.0174(6) 0.0069(4) 0.0057(4) 0.0021(4)
C7 0.0154(5) 0.0138(5) 0.0133(5) 0.0063(4) 0.0051(4) 0.0000(4)
C8 0.0144(5) 0.0133(5) 0.0116(5) 0.0056(4) 0.0038(4) -0.0005(4)
C9 0.0139(5) 0.0105(5) 0.0142(5) 0.0035(4) 0.0028(4) -0.0004(4)
C10 0.0194(6) 0.0138(5) 0.0199(6) 0.0078(5) 0.0053(5) 0.0004(4)
C11 0.0224(6) 0.0158(6) 0.0253(7) 0.0109(5) 0.0034(5) 0.0029(5)
C12 0.0167(6) 0.0171(6) 0.0257(7) 0.0063(5) 0.0030(5) 0.0046(5)
C13 0.0144(5) 0.0162(6) 0.0195(6) 0.0038(5) 0.0040(5) 0.0007(4)
C14 0.0164(6) 0.0271(7) 0.0269(7) 0.0061(6) 0.0101(5) 0.0036(5)
C15 0.0229(7) 0.0334(8) 0.0244(7) 0.0085(6) 0.0131(6) 0.0002(6)
C16 0.0259(7) 0.0284(7) 0.0203(6) 0.0111(6) 0.0099(5) 0.0009(5)
C17 0.0181(6) 0.0185(6) 0.0168(6) 0.0073(5) 0.0064(5) 0.0020(5)
C18 0.0138(5) 0.0128(5) 0.0149(5) 0.0032(4) 0.0037(4) -0.0007(4)
C19 0.0167(5) 0.0120(5) 0.0164(5) 0.0059(4) 0.0073(4) 0.0014(4)
C20 0.0169(6) 0.0176(6) 0.0263(6) 0.0129(5) 0.0090(5) 0.0055(5)
C21 0.0179(6) 0.0240(6) 0.0235(6) 0.0158(5) 0.0059(5) 0.0040(5)
C22 0.0150(5) 0.0214(6) 0.0165(6) 0.0093(5) 0.0050(4) 0.0004(4)
C23 0.0203(6) 0.0309(7) 0.0159(6) 0.0111(5) 0.0028(5) -0.0012(5)
C24 0.0254(7) 0.0293(7) 0.0148(6) 0.0034(5) 0.0049(5) -0.0043(6)
C25 0.0284(7) 0.0181(6) 0.0209(6) 0.0025(5) 0.0097(5) -0.0017(5)
C26 0.0207(6) 0.0161(6) 0.0174(6) 0.0053(5) 0.0056(5) 0.0000(5)
C27 0.0127(5) 0.0149(5) 0.0134(5) 0.0051(4) 0.0043(4) -0.0017(4)
C28 0.0150(5) 0.0115(5) 0.0133(5) 0.0052(4) 0.0051(4) 0.0008(4)
C29 0.0148(5) 0.0118(5) 0.0145(5) 0.0040(4) 0.0039(4) -0.0002(4)
C30 0.0137(5) 0.0128(5) 0.0140(5) 0.0039(4) 0.0035(4) -0.0002(4)
C31 0.0124(5) 0.0122(5) 0.0149(5) 0.0062(4) 0.0050(4) 0.0023(4)
C32 0.0155(5) 0.0124(5) 0.0143(5) 0.0049(4) 0.0045(4) 0.0004(4)
C33 0.0168(6) 0.0127(5) 0.0206(6) 0.0075(5) 0.0067(5) 0.0004(4)
C34 0.0200(6) 0.0167(6) 0.0199(6) 0.0098(5) 0.0086(5) 0.0006(5)
C35 0.0197(6) 0.0165(5) 0.0157(6) 0.0064(5) 0.0063(5) -0.0001(5)
C36 0.0131(5) 0.0123(5) 0.0158(5) 0.0059(4) 0.0052(4) 0.0019(4)
C37 0.0178(6) 0.0130(5) 0.0127(5) 0.0057(4) 0.0053(4) 0.0011(4)
C38 0.0164(5) 0.0131(5) 0.0158(5) 0.0062(4) 0.0029(4) 0.0002(4)
C39 0.0174(5) 0.0112(5) 0.0140(5) 0.0047(4) 0.0045(4) 0.0003(4)
C40 0.0183(6) 0.0109(5) 0.0130(5) 0.0047(4) 0.0062(4) 0.0009(4)
C41 0.0158(5) 0.0106(5) 0.0149(5) 0.0031(4) 0.0045(4) -0.0006(4)
C42 0.0177(6) 0.0166(6) 0.0202(6) 0.0060(5) 0.0068(5) -0.0016(4)
C43 0.0179(6) 0.0230(6) 0.0250(7) 0.0055(5) 0.0099(5) -0.0004(5)
C44 0.0155(6) 0.0216(6) 0.0223(6) 0.0032(5) 0.0046(5) 0.0040(5)
C45 0.0178(6) 0.0144(5) 0.0155(6) 0.0017(4) 0.0017(5) 0.0011(4)
C46 0.0247(7) 0.0187(6) 0.0201(6) 0.0057(5) 0.0014(5) 0.0071(5)
C47 0.0345(8) 0.0215(6) 0.0213(7) 0.0119(5) 0.0030(6) 0.0047(6)
C48 0.0284(7) 0.0232(6) 0.0191(6) 0.0103(5) 0.0067(5) 0.0021(5)
C49 0.0199(6) 0.0166(6) 0.0163(6) 0.0063(5) 0.0054(5) 0.0019(5)
C50 0.0159(5) 0.0117(5) 0.0146(5) 0.0031(4) 0.0034(4) 0.0000(4)
C51 0.0174(6) 0.0169(6) 0.0249(6) 0.0091(5) 0.0098(5) 0.0050(5)
C52 0.0236(6) 0.0193(6) 0.0230(6) 0.0089(5) 0.0132(5) 0.0055(5)
C53 0.0239(6) 0.0137(5) 0.0172(6) 0.0062(5) 0.0078(5) 0.0031(5)
C54 0.0326(7) 0.0186(6) 0.0169(6) 0.0061(5) 0.0094(5) 0.0037(5)
C55 0.0340(8) 0.0192(6) 0.0155(6) 0.0044(5) 0.0030(5) 0.0014(5)
C56 0.0234(7) 0.0192(6) 0.0212(6) 0.0055(5) 0.0019(5) -0.0018(5)
C57 0.0218(6) 0.0164(6) 0.0195(6) 0.0057(5) 0.0061(5) 0.0000(5)
C58 0.0201(6) 0.0109(5) 0.0139(5) 0.0048(4) 0.0043(4) 0.0017(4)
C59 0.0207(6) 0.0115(5) 0.0151(5) 0.0042(4) 0.0043(5) 0.0000(4)
C60 0.0207(6) 0.0123(5) 0.0161(6) 0.0048(4) 0.0046(5) -0.0004(4)
Cl1 0.0303(4) 0.0344(3) 0.0522(5) 0.0211(3) 0.0210(3) 0.0105(3)
Cl2 0.0462(3) 0.0527(4) 0.0222(2) 0.0149(2) 0.0101(2) -0.0024(3)
C61 0.0292(11) 0.0395(13) 0.0243(9) 0.0192(9) 0.0124(9) 0.0075(9)

loop_
_atom_type_symbol
_atom_type_description
_atom_type_scat_dispersion_real
_atom_type_scat_dispersion_imag
_atom_type_scat_source
C C 0.0033 0.0016 'International Tables Vol C Tables 4.2.6.8 and 6.1.1.4'
H H 0.0000 0.0000 'International Tables Vol C Tables 4.2.6.8 and 6.1.1.4'
Cl Cl 0.1484 0.1585 'International Tables Vol C Tables 4.2.6.8 and 6.1.1.4'

loop_
_geom_angle_atom_site_label_1
_geom_angle_atom_site_label_2
_geom_angle_atom_site_label_3
_geom_angle
C2 C1 C6 119.64(11)
C2 C1 C60 120.19(11)
C6 C1 C60 120.17(11)
C3 C2 C1 120.44(12)
C3 C2 H2 119.8
C1 C2 H2 119.8
C2 C3 C4 119.94(12)
C2 C3 H3 120.0
C4 C3 H3 120.0
C3 C4 C5 120.19(12)
C3 C4 H4 119.9
C5 C4 H4 119.9
C4 C5 C6 120.80(12)
C4 C5 H5 119.6
C6 C5 H5 119.6
C5 C6 C1 118.98(11)
C5 C6 C7 121.58(11)
C1 C6 C7 119.39(11)
C8 C7 C6 135.90(11)
C8 C7 C19 94.92(10)
C6 C7 C19 129.18(11)
C7 C8 C9 135.99(11)
C7 C8 C28 94.29(10)
C9 C8 C28 129.68(10)
C10 C9 C18 119.42(11)
C10 C9 C8 119.34(11)
C18 C9 C8 121.24(11)
C9 C10 C11 121.15(12)
C9 C10 H10 119.4
C11 C10 H10 119.4
C12 C11 C10 120.22(12)
C12 C11 H11 119.9
C10 C11 H11 119.9
C11 C12 C13 120.71(12)
C11 C12 H12 119.6
C13 C12 H12 119.6
C12 C13 C14 121.48(12)
C12 C13 C18 119.29(12)
C14 C13 C18 119.22(12)
C15 C14 C13 120.47(13)
C15 C14 H14 119.8
C13 C14 H14 119.8
C14 C15 C16 120.50(13)
C14 C15 H15 119.8
C16 C15 H15 119.8
C17 C16 C15 120.51(13)
C17 C16 H16 119.7
C15 C16 H16 119.7
C16 C17 C18 120.83(12)
C16 C17 H17 119.6
C18 C17 H17 119.6
C17 C18 C13 118.46(11)
C17 C18 C9 122.48(11)
C13 C18 C9 119.06(11)
C20 C19 C7 113.74(10)
C20 C19 C28 115.93(10)
C7 C19 C28 85.78(9)
C20 C19 H19 112.9
C7 C19 H19 112.9
C28 C19 H19 112.9
C21 C20 C19 122.92(12)
C21 C20 H20 118.5
C19 C20 H20 118.5
C20 C21 C22 123.17(12)
C20 C21 H21 118.4
C22 C21 H21 118.4
C23 C22 C27 118.68(12)
C23 C22 C21 120.30(12)
C27 C22 C21 120.97(11)
C24 C23 C22 121.31(13)
C24 C23 H23 119.3
C22 C23 H23 119.3
C25 C24 C23 119.58(13)
C25 C24 H24 120.2
C23 C24 H24 120.2
C24 C25 C26 120.17(13)
C24 C25 H25 119.9
C26 C25 H25 119.9
C25 C26 C27 120.57(13)
C25 C26 H26 119.7
C27 C26 H26 119.7
C26 C27 C22 119.68(11)
C26 C27 C28 119.97(11)
C22 C27 C28 120.32(11)
C29 C28 C27 112.61(10)
C29 C28 C8 114.20(10)
C27 C28 C8 113.20(9)
C29 C28 C19 112.70(10)
C27 C28 C19 116.48(10)
C8 C28 C19 84.99(8)
C30 C29 C28 177.63(13)
C29 C30 C31 177.89(13)
C32 C31 C36 119.70(11)
C32 C31 C30 119.86(11)
C36 C31 C30 120.43(10)
C33 C32 C31 120.55(11)
C33 C32 H32 119.7
C31 C32 H32 119.7
C32 C33 C34 119.87(11)
C32 C33 H33 120.1
C34 C33 H33 120.1
C35 C34 C33 120.01(11)
C35 C34 H34 120.0
C33 C34 H34 120.0
C34 C35 C36 121.03(11)
C34 C35 H35 119.5
C36 C35 H35 119.5
C35 C36 C31 118.82(11)
C35 C36 C37 120.94(11)
C31 C36 C37 120.20(10)
C40 C37 C36 135.93(11)
C40 C37 C38 94.65(10)
C36 C37 C38 129.40(11)
C51 C38 C37 111.01(10)
C51 C38 C39 115.38(10)
C37 C38 C39 85.82(9)
C51 C38 H38 113.9
C37 C38 H38 113.9
C39 C38 H38 113.9
C59 C39 C58 112.45(10)
C59 C39 C40 113.17(10)
C58 C39 C40 113.72(10)
C59 C39 C38 113.33(10)
C58 C39 C38 116.68(10)
C40 C39 C38 84.79(9)
C37 C40 C41 135.79(11)
C37 C40 C39 94.55(10)
C41 C40 C39 129.66(10)
C42 C41 C50 119.46(12)
C42 C41 C40 119.62(11)
C50 C41 C40 120.91(11)
C41 C42 C43 120.94(13)
C41 C42 H42 119.5
C43 C42 H42 119.5
C44 C43 C42 120.31(13)
C44 C43 H43 119.8
C42 C43 H43 119.8
C43 C44 C45 120.81(12)
C43 C44 H44 119.6
C45 C44 H44 119.6
C44 C45 C46 121.68(13)
C44 C45 C50 119.32(12)
C46 C45 C50 118.99(12)
C47 C46 C45 121.07(13)
C47 C46 H46 119.5
C45 C46 H46 119.5
C46 C47 C48 119.95(13)
C46 C47 H47 120.0
C48 C47 H47 120.0
C49 C48 C47 120.60(13)
C49 C48 H48 119.7
C47 C48 H48 119.7
C48 C49 C50 120.70(13)
C48 C49 H49 119.7
C50 C49 H49 119.7
C49 C50 C45 118.57(12)
C49 C50 C41 122.49(11)
C45 C50 C41 118.92(11)
C52 C51 C38 122.92(12)
C52 C51 H51 118.5
C38 C51 H51 118.5
C51 C52 C53 123.32(12)
C51 C52 H52 118.3
C53 C52 H52 118.3
C58 C53 C54 118.95(12)
C58 C53 C52 120.97(11)
C54 C53 C52 120.01(12)
C55 C54 C53 121.25(13)
C55 C54 H54 119.4
C53 C54 H54 119.4
C56 C55 C54 119.37(13)
C56 C55 H55 120.3
C54 C55 H55 120.3
C55 C56 C57 120.28(13)
C55 C56 H56 119.9
C57 C56 H56 119.9
C56 C57 C58 120.72(13)
C56 C57 H57 119.6
C58 C57 H57 119.6
C57 C58 C53 119.41(11)
C57 C58 C39 120.59(11)
C53 C58 C39 119.96(11)
C60 C59 C39 179.56(15)
C59 C60 C1 178.83(13)
Cl2 C61 Cl1 112.9
H61C C61 H61D 110.8
Cl2B C61B Cl1B 112.9
Cl2B C61B H61A 104.3
Cl1B C61B H61A 101.7
Cl2B C61B H61B 138.4
Cl1B C61B H61B 92.9
Cl2B C61B H61C 108.1
Cl1B C61B H61C 108.1
Cl2B C61B H61D 108.1
Cl1B C61B H61D 108.1
H61C C61B H61D 111.4

loop_
_geom_bond_atom_site_label_1
_geom_bond_atom_site_label_2
_geom_bond_distance
C1 C2 1.4002(17)
C1 C6 1.4108(17)
C1 C60 1.4384(17)
C2 C3 1.3866(18)
C2 H2 0.9500
C3 C4 1.3870(19)
C3 H3 0.9500
C4 C5 1.3899(17)
C4 H4 0.9500
C5 C6 1.3925(17)
C5 H5 0.9500
C6 C7 1.4749(16)
C7 C8 1.3415(16)
C7 C19 1.5253(17)
C8 C9 1.4720(17)
C8 C28 1.5435(16)
C9 C10 1.3805(17)
C9 C18 1.4324(17)
C10 C11 1.4133(19)
C10 H10 0.9500
C11 C12 1.368(2)
C11 H11 0.9500
C12 C13 1.4186(19)
C12 H12 0.9500
C13 C14 1.4211(19)
C13 C18 1.4262(17)
C14 C15 1.368(2)
C14 H14 0.9500
C15 C16 1.405(2)
C15 H15 0.9500
C16 C17 1.3715(18)
C16 H16 0.9500
C17 C18 1.4180(17)
C17 H17 0.9500
C19 C20 1.4925(18)
C19 C28 1.5881(16)
C19 H19 1.0000
C20 C21 1.3305(19)
C20 H20 0.9500
C21 C22 1.4646(18)
C21 H21 0.9500
C22 C23 1.4010(18)
C22 C27 1.4058(17)
C23 C24 1.387(2)
C23 H23 0.9500
C24 C25 1.384(2)
C24 H24 0.9500
C25 C26 1.3928(18)
C25 H25 0.9500
C26 C27 1.3933(17)
C26 H26 0.9500
C27 C28 1.5174(16)
C28 C29 1.4655(16)
C29 C30 1.1959(17)
C30 C31 1.4341(16)
C31 C32 1.4017(16)
C31 C36 1.4118(16)
C32 C33 1.3871(17)
C32 H32 0.9500
C33 C34 1.3919(18)
C33 H33 0.9500
C34 C35 1.3916(17)
C34 H34 0.9500
C35 C36 1.3941(17)
C35 H35 0.9500
C36 C37 1.4777(16)
C37 C40 1.3409(17)
C37 C38 1.5288(17)
C38 C51 1.4957(18)
C38 C39 1.5901(17)
C38 H38 1.0000
C39 C59 1.4668(17)
C39 C58 1.5219(16)
C39 C40 1.5442(16)
C40 C41 1.4711(17)
C41 C42 1.3827(17)
C41 C50 1.4323(17)
C42 C43 1.4115(19)
C42 H42 0.9500
C43 C44 1.365(2)
C43 H43 0.9500
C44 C45 1.4170(19)
C44 H44 0.9500
C45 C46 1.4205(19)
C45 C50 1.4239(18)
C46 C47 1.367(2)
C46 H46 0.9500
C47 C48 1.412(2)
C47 H47 0.9500
C48 C49 1.3723(18)
C48 H48 0.9500
C49 C50 1.4215(18)
C49 H49 0.9500
C51 C52 1.3342(19)
C51 H51 0.9500
C52 C53 1.4609(19)
C52 H52 0.9500
C53 C58 1.4036(18)
C53 C54 1.4048(18)
C54 C55 1.387(2)
C54 H54 0.9500
C55 C56 1.385(2)
C55 H55 0.9500
C56 C57 1.3936(19)
C56 H56 0.9500
C57 C58 1.3938(18)
C57 H57 0.9500
C59 C60 1.1998(18)
Cl1 C61 1.7602
Cl2 C61 1.7602
Cl2 H61D 1.7893
C61 H61A 1.0846
C61 H61B 1.0846
C61 H61C 1.1076
C61 H61D 1.0699
Cl1B C61B 1.7602
Cl2B C61B 1.7602
C61B H61A 1.0544
C61B H61B 1.2550
C61B H61C 1.0846
C61B H61D 1.0846

loop_
_geom_torsion_atom_site_label_1
_geom_torsion_atom_site_label_2
_geom_torsion_atom_site_label_3
_geom_torsion_atom_site_label_4
_geom_torsion
C6 C1 C2 C3 0.6(2)
C60 C1 C2 C3 -178.57(13)
C1 C2 C3 C4 -0.3(2)
C2 C3 C4 C5 -0.7(2)
C3 C4 C5 C6 1.6(2)
C4 C5 C6 C1 -1.31(19)
C4 C5 C6 C7 -179.00(12)
C2 C1 C6 C5 0.25(19)
C60 C1 C6 C5 179.39(12)
C2 C1 C6 C7 177.99(12)
C60 C1 C6 C7 -2.86(18)
C5 C6 C7 C8 -83.63(19)
C1 C6 C7 C8 98.68(17)
C5 C6 C7 C19 97.21(16)
C1 C6 C7 C19 -80.48(16)
C6 C7 C8 C9 -0.3(3)
C19 C7 C8 C9 179.03(14)
C6 C7 C8 C28 -178.26(14)
C19 C7 C8 C28 1.08(10)
C7 C8 C9 C10 -113.67(16)
C28 C8 C9 C10 63.67(17)
C7 C8 C9 C18 65.81(19)
C28 C8 C9 C18 -116.85(13)
C18 C9 C10 C11 -3.48(18)
C8 C9 C10 C11 176.01(11)
C9 C10 C11 C12 0.18(19)
C10 C11 C12 C13 2.7(2)
C11 C12 C13 C14 176.89(13)
C11 C12 C13 C18 -2.25(19)
C12 C13 C14 C15 -177.84(13)
C18 C13 C14 C15 1.3(2)
C13 C14 C15 C16 -0.9(2)
C14 C15 C16 C17 0.3(2)
C15 C16 C17 C18 -0.2(2)
C16 C17 C18 C13 0.58(18)
C16 C17 C18 C9 179.63(12)
C12 C13 C18 C17 178.03(11)
C14 C13 C18 C17 -1.13(18)
C12 C13 C18 C9 -1.04(17)
C14 C13 C18 C9 179.80(11)
C10 C9 C18 C17 -175.18(11)
C8 C9 C18 C17 5.34(17)
C10 C9 C18 C13 3.85(17)
C8 C9 C18 C13 -175.63(11)
C8 C7 C19 C20 115.47(11)
C6 C7 C19 C20 -65.12(16)
C8 C7 C19 C28 -1.05(9)
C6 C7 C19 C28 178.36(12)
C7 C19 C20 C21 -93.61(15)
C28 C19 C20 C21 3.54(17)
C19 C20 C21 C22 -3.3(2)
C20 C21 C22 C23 -178.35(13)
C20 C21 C22 C27 -1.0(2)
C27 C22 C23 C24 0.5(2)
C21 C22 C23 C24 177.94(13)
C22 C23 C24 C25 -0.3(2)
C23 C24 C25 C26 -0.3(2)
C24 C25 C26 C27 0.7(2)
C25 C26 C27 C22 -0.50(19)
C25 C26 C27 C28 177.44(12)
C23 C22 C27 C26 -0.11(18)
C21 C22 C27 C26 -177.53(12)
C23 C22 C27 C28 -178.05(11)
C21 C22 C27 C28 4.54(18)
C26 C27 C28 C29 45.81(15)
C22 C27 C28 C29 -136.26(12)
C26 C27 C28 C8 -85.62(13)
C22 C27 C28 C8 92.31(13)
C26 C27 C28 C19 178.22(11)
C22 C27 C28 C19 -3.85(16)
C7 C8 C28 C29 111.62(11)
C9 C8 C28 C29 -66.52(16)
C7 C8 C28 C27 -117.74(11)
C9 C8 C28 C27 64.11(16)
C7 C8 C28 C19 -1.04(9)
C9 C8 C28 C19 -179.18(12)
C20 C19 C28 C29 132.36(11)
C7 C19 C28 C29 -113.25(10)
C20 C19 C28 C27 -0.01(15)
C7 C19 C28 C27 114.38(10)
C20 C19 C28 C8 -113.48(11)
C7 C19 C28 C8 0.91(8)
C36 C31 C32 C33 -0.97(18)
C30 C31 C32 C33 178.15(11)
C31 C32 C33 C34 0.07(19)
C32 C33 C34 C35 0.09(19)
C33 C34 C35 C36 0.7(2)
C34 C35 C36 C31 -1.56(19)
C34 C35 C36 C37 -179.35(12)
C32 C31 C36 C35 1.69(17)
C30 C31 C36 C35 -177.42(11)
C32 C31 C36 C37 179.50(11)
C30 C31 C36 C37 0.39(17)
C35 C36 C37 C40 -89.64(18)
C31 C36 C37 C40 92.59(18)
C35 C36 C37 C38 88.31(16)
C31 C36 C37 C38 -89.45(15)
C40 C37 C38 C51 112.16(11)
C36 C37 C38 C51 -66.41(16)
C40 C37 C38 C39 -3.45(9)
C36 C37 C38 C39 177.98(12)
C51 C38 C39 C59 138.68(11)
C37 C38 C39 C59 -110.02(11)
C51 C38 C39 C58 5.66(15)
C37 C38 C39 C58 116.96(11)
C51 C38 C39 C40 -108.30(11)
C37 C38 C39 C40 2.99(8)
C36 C37 C40 C41 1.5(3)
C38 C37 C40 C41 -176.90(14)
C36 C37 C40 C39 -178.04(14)
C38 C37 C40 C39 3.55(10)
C59 C39 C40 C37 109.76(11)
C58 C39 C40 C37 -120.31(11)
C38 C39 C40 C37 -3.42(9)
C59 C39 C40 C41 -69.82(16)
C58 C39 C40 C41 60.10(16)
C38 C39 C40 C41 176.99(13)
C37 C40 C41 C42 -120.52(16)
C39 C40 C41 C42 58.90(17)
C37 C40 C41 C50 58.6(2)
C39 C40 C41 C50 -122.00(13)
C50 C41 C42 C43 -3.64(18)
C40 C41 C42 C43 175.47(11)
C41 C42 C43 C44 -0.5(2)
C42 C43 C44 C45 2.8(2)
C43 C44 C45 C46 178.24(12)
C43 C44 C45 C50 -0.80(19)
C44 C45 C46 C47 -177.66(13)
C50 C45 C46 C47 1.38(19)
C45 C46 C47 C48 1.5(2)
C46 C47 C48 C49 -2.0(2)
C47 C48 C49 C50 -0.4(2)
C48 C49 C50 C45 3.24(18)
C48 C49 C50 C41 -178.11(12)
C44 C45 C50 C49 175.37(11)
C46 C45 C50 C49 -3.69(17)
C44 C45 C50 C41 -3.33(17)
C46 C45 C50 C41 177.61(11)
C42 C41 C50 C49 -173.14(11)
C40 C41 C50 C49 7.76(18)
C42 C41 C50 C45 5.51(17)
C40 C41 C50 C45 -173.59(11)
C37 C38 C51 C52 -93.52(15)
C39 C38 C51 C52 1.97(18)
C38 C51 C52 C53 -6.1(2)
C51 C52 C53 C58 1.8(2)
C51 C52 C53 C54 -175.13(13)
C58 C53 C54 C55 -0.4(2)
C52 C53 C54 C55 176.62(13)
C53 C54 C55 C56 -0.4(2)
C54 C55 C56 C57 0.5(2)
C55 C56 C57 C58 0.2(2)
C56 C57 C58 C53 -1.0(2)
C56 C57 C58 C39 176.71(12)
C54 C53 C58 C57 1.07(19)
C52 C53 C58 C57 -175.88(12)
C54 C53 C58 C39 -176.66(11)
C52 C53 C58 C39 6.39(18)
C59 C39 C58 C57 39.15(16)
C40 C39 C58 C57 -91.13(14)
C38 C39 C58 C57 172.56(11)
C59 C39 C58 C53 -143.15(12)
C40 C39 C58 C53 86.57(14)
C38 C39 C58 C53 -9.74(16)
